data_7702533
loop_
_publ_author_name
'Ciruelo, Gemma'
'Cuenca, Tom\'as'
'G\'omez, Rafael'
'G\'omez-Sal&#x2021;, Pilar'
'Mart\'in &#x2021;, Avelino'

_publ_section_title
;
 Mono- and di-cyclopentadienyl zirconium derivatives containing the
 dimethylsilylcyclopentadienyl ligand. Agostic linear Si--H--Zr
 interaction in the molecular structure of
 [Zr{\h5-C5H4(SiMe2H)}Cl3]2&#x200A;&#x2020;
;
_journal_issue 10
_journal_name_full 'Journal of the Chemical Society, Dalton Transactions'
_journal_page_first 1657
_journal_paper_doi 10.1039/b010221k
_journal_year 2001
_chemical_formula_sum 'C14 H22 Cl6 Si2 Zr2'
_chemical_formula_weight 641.64
_space_group_IT_number 14
_space_group_name_Hall '-P 2yn'
_space_group_name_H-M_alt 'P 1 21/n 1'
_symmetry_cell_setting monoclinic
_symmetry_space_group_name_H-M 'P 1 21/n 1'
_atom_sites_solution_hydrogens 'located in Fourier map.'
_atom_sites_solution_primary direct
_atom_sites_solution_secondary difmap
_audit_creation_method SHELXL-
_cell_angle_alpha 90.00
_cell_angle_beta 102.56(1)
_cell_angle_gamma 90.00
_cell_formula_units_Z 4
_cell_length_a 7.0100(10)
_cell_length_b 17.6740(10)
_cell_length_c 9.6480(10)
_cell_measurement_reflns_used 25
_cell_measurement_temperature 293(2)
_cell_volume 1166.7(2)
_computing_structure_refinement 'SHELXL-93 (Sheldrick, 1993)'
_computing_structure_solution 'SHELXS-86 (Sheldrick, 1990)'
_diffrn_ambient_temperature 293(2)
_diffrn_measured_fraction_theta_full 0.968
_diffrn_measured_fraction_theta_max 0.968
_diffrn_measurement_device_type 'Enraf.Nonius CAD4'
_diffrn_measurement_method w/2q
_diffrn_radiation_monochromator graphite
_diffrn_radiation_source 'fine-focus sealed tube'
_diffrn_radiation_type MoK\a
_diffrn_radiation_wavelength 0.71073
_diffrn_reflns_av_R_equivalents 0.0156
_diffrn_reflns_av_sigmaI/netI 0.0306
_diffrn_reflns_limit_h_max 8
_diffrn_reflns_limit_h_min 0
_diffrn_reflns_limit_k_max 22
_diffrn_reflns_limit_k_min 0
_diffrn_reflns_limit_l_max 12
_diffrn_reflns_limit_l_min -12
_diffrn_reflns_number 2737
_diffrn_reflns_theta_full 26.96
_diffrn_reflns_theta_max 26.96
_diffrn_reflns_theta_min 2.30
_diffrn_standards_interval_count 200?
_diffrn_standards_number 3
_exptl_absorpt_coefficient_mu 1.680
_exptl_absorpt_correction_type No
_exptl_crystal_colour 'Pale yellow'
_exptl_crystal_density_diffrn 1.826
_exptl_crystal_density_method 'not measured'
_exptl_crystal_description Prismatic
_exptl_crystal_F_000 632
_exptl_crystal_size_max 0.20mm
_exptl_crystal_size_mid 0.24mm
_exptl_crystal_size_min 0.30mm
_refine_diff_density_max 0.482
_refine_diff_density_min -0.423
_refine_diff_density_rms 0.087
_refine_ls_extinction_method none
_refine_ls_goodness_of_fit_ref 1.055
_refine_ls_hydrogen_treatment isotropic
_refine_ls_matrix_type full
_refine_ls_number_parameters 153
_refine_ls_number_reflns 2536
_refine_ls_number_restraints 0
_refine_ls_restrained_S_all 1.055
_refine_ls_R_factor_all 0.0482
_refine_ls_R_factor_gt 0.0267
_refine_ls_shift/su_max 0.047
_refine_ls_shift/su_mean 0.005
_refine_ls_structure_factor_coef Fsqd
_refine_ls_weighting_details 'w=1/[\s^2^(Fo^2^)+(0.0366P)^2^+0.1374P] where P=(Fo^2^+2Fc^2^)/3'
_refine_ls_weighting_scheme calc
_refine_ls_wR_factor_gt 0.0618
_refine_ls_wR_factor_ref 0.0677
_reflns_number_gt 2009
_reflns_number_total 2536
_reflns_threshold_expression >2sigma(I)
_cod_data_source_file b010221k.txt
_cod_data_source_block compound_6
_cod_depositor_comments
;
The following automatic conversions were performed:

data item '_refine_ls_weighting_scheme' value 'calc
w=1/[\s^2^(Fo^2^)+(0.0366P)^2^+0.1374P] where P=(Fo^2^+2Fc^2^)/3' was
changed to 'calc'. A new data item '_refine_ls_weighting_details' was
created with the value set to
'w=1/[\s^2^(Fo^2^)+(0.0366P)^2^+0.1374P] where P=(Fo^2^+2Fc^2^)/3'.

Automatic conversion script
Id: cif_fix_values 6909 2019-04-08 15:41:33Z antanas 
;
_cod_original_sg_symbol_H-M P2(1)/n
_cod_database_code 7702533
_diffrn_standards_decay_ none

loop_
_symmetry_equiv_pos_as_xyz
'x, y, z'
'-x+1/2, y+1/2, -z+1/2'
'-x, -y, -z'
'x-1/2, -y-1/2, z-1/2'

loop_
_atom_site_label
_atom_site_type_symbol
_atom_site_fract_x
_atom_site_fract_y
_atom_site_fract_z
_atom_site_U_iso_or_equiv
_atom_site_adp_type
_atom_site_occupancy
_atom_site_calc_flag
Zr1 Zr 0.18565(4) 0.012913(15) 0.69377(3) 0.02929(9) Uani 1 d
Cl3 Cl 0.18129(9) 0.01258(4) 0.42210(7) 0.03278(15) Uani 1 d
Cl2 Cl 0.45735(12) 0.09901(5) 0.71394(9) 0.0489(2) Uani 1 d
Cl1 Cl 0.06506(14) 0.07264(5) 0.88109(8) 0.0516(2) Uani 1 d
Si1 Si 0.03754(12) -0.17877(4) 0.51217(8) 0.03378(18) Uani 1 d
C7 C -0.1697(6) -0.2254(2) 0.5661(5) 0.0552(9) Uani 1 d
C1 C 0.1950(4) -0.12747(15) 0.6654(3) 0.0346(6) Uani 1 d
C4 C 0.3178(6) -0.07895(19) 0.8882(3) 0.0552(10) Uani 1 d
C2 C 0.3887(5) -0.10082(17) 0.6730(4) 0.0422(7) Uani 1 d
C5 C 0.1548(6) -0.11288(17) 0.8013(3) 0.0444(7) Uani 1 d
C3 C 0.4628(6) -0.07135(19) 0.8097(4) 0.0556(10) Uani 1 d
C6 C 0.1898(8) -0.2421(3) 0.4293(6) 0.0630(11) Uani 1 d
H1 H 0.043(4) 0.1226(16) 0.598(3) 0.034(8) Uiso 1 d
H21 H 0.450(5) -0.1004(18) 0.600(4) 0.045(9) Uiso 1 d
H72 H -0.122(6) -0.263(3) 0.624(5) 0.082(14) Uiso 1 d
H63 H 0.254(7) -0.271(3) 0.498(5) 0.091(17) Uiso 1 d
H51 H 0.043(5) -0.1195(18) 0.825(4) 0.048(10) Uiso 1 d
H62 H 0.120(7) -0.264(3) 0.370(5) 0.084(16) Uiso 1 d
H71 H -0.265(7) -0.252(3) 0.480(5) 0.091(14) Uiso 1 d
H61 H 0.290(8) -0.217(3) 0.403(6) 0.11(2) Uiso 1 d
H41 H 0.327(5) -0.065(2) 0.994(4) 0.063(11) Uiso 1 d
H73 H -0.247(8) -0.192(3) 0.599(6) 0.109(19) Uiso 1 d
H31 H 0.584(6) -0.050(2) 0.841(4) 0.064(11) Uiso 1 d

loop_
_atom_site_aniso_label
_atom_site_aniso_U_11
_atom_site_aniso_U_22
_atom_site_aniso_U_33
_atom_site_aniso_U_23
_atom_site_aniso_U_13
_atom_site_aniso_U_12
Zr1 0.03502(15) 0.02684(14) 0.02276(13) -0.00140(10) -0.00087(9) -0.00009(11)
Cl3 0.0333(3) 0.0362(3) 0.0284(3) 0.0005(3) 0.0057(2) -0.0015(3)
Cl2 0.0428(4) 0.0469(4) 0.0511(4) -0.0034(4) -0.0027(3) -0.0124(3)
Cl1 0.0731(6) 0.0521(5) 0.0310(4) -0.0075(3) 0.0144(4) 0.0036(4)
Si1 0.0435(4) 0.0262(4) 0.0304(4) -0.0009(3) 0.0053(3) -0.0012(3)
C7 0.065(2) 0.040(2) 0.062(2) 0.0057(17) 0.016(2) -0.0090(18)
C1 0.0455(16) 0.0251(12) 0.0292(13) 0.0030(10) -0.0007(12) 0.0051(12)
C4 0.087(3) 0.0394(17) 0.0281(15) 0.0036(13) -0.0115(17) 0.0072(17)
C2 0.0402(16) 0.0375(16) 0.0433(17) 0.0005(13) -0.0033(14) 0.0094(13)
C5 0.067(2) 0.0346(16) 0.0300(15) 0.0074(12) 0.0077(15) 0.0051(15)
C3 0.057(2) 0.0393(17) 0.055(2) 0.0009(15) -0.0227(18) 0.0086(16)
C6 0.067(3) 0.055(2) 0.068(3) -0.022(2) 0.018(2) 0.000(2)

loop_
_atom_type_symbol
_atom_type_description
_atom_type_scat_dispersion_real
_atom_type_scat_dispersion_imag
_atom_type_scat_source
C C 0.0033 0.0016 'International Tables Vol C Tables 4.2.6.8 and 6.1.1.4'
H H 0.0000 0.0000 'International Tables Vol C Tables 4.2.6.8 and 6.1.1.4'
Si Si 0.0817 0.0704 'International Tables Vol C Tables 4.2.6.8 and 6.1.1.4'
Cl Cl 0.1484 0.1585 'International Tables Vol C Tables 4.2.6.8 and 6.1.1.4'
Zr Zr -2.9673 0.5597 'International Tables Vol C Tables 4.2.6.8 and 6.1.1.4'

loop_
_geom_angle_atom_site_label_1
_geom_angle_atom_site_label_2
_geom_angle_atom_site_label_3
_geom_angle
_geom_angle_site_symmetry_1
_geom_angle_site_symmetry_3
Cl1 Zr1 Cl2 93.61(3) . .
Cl1 Zr1 C5 90.13(8) . .
Cl2 Zr1 C5 132.09(9) . .
Cl1 Zr1 C2 135.64(8) . .
Cl2 Zr1 C2 93.47(8) . .
C5 Zr1 C2 54.23(12) . .
Cl1 Zr1 C1 122.77(7) . .
Cl2 Zr1 C1 126.59(7) . .
C5 Zr1 C1 33.21(9) . .
C2 Zr1 C1 33.13(10) . .
Cl1 Zr1 C4 81.64(9) . .
Cl2 Zr1 C4 101.06(10) . .
C5 Zr1 C4 32.55(11) . .
C2 Zr1 C4 54.04(12) . .
C1 Zr1 C4 54.78(10) . .
Cl1 Zr1 C3 106.90(10) . .
Cl2 Zr1 C3 79.47(10) . .
C5 Zr1 C3 53.97(13) . .
C2 Zr1 C3 32.67(11) . .
C1 Zr1 C3 54.79(10) . .
C4 Zr1 C3 32.44(13) . .
Cl1 Zr1 Cl3 85.57(3) . 3_556
Cl2 Zr1 Cl3 146.13(3) . 3_556
C5 Zr1 Cl3 81.78(9) . 3_556
C2 Zr1 Cl3 110.64(7) . 3_556
C1 Zr1 Cl3 80.13(7) . 3_556
C4 Zr1 Cl3 112.25(10) . 3_556
C3 Zr1 Cl3 133.11(9) . 3_556
Cl1 Zr1 Cl3 145.76(3) . .
Cl2 Zr1 Cl3 85.37(3) . .
C5 Zr1 Cl3 115.70(7) . .
C2 Zr1 Cl3 78.48(8) . .
C1 Zr1 Cl3 83.26(6) . .
C4 Zr1 Cl3 132.21(9) . .
C3 Zr1 Cl3 106.54(10) . .
Cl3 Zr1 Cl3 76.98(2) 3_556 .
Zr1 Cl3 Zr1 103.02(2) 3_556 .
C7 Si1 C6 114.6(2) . .
C7 Si1 C1 111.05(16) . .
C6 Si1 C1 109.77(19) . .
C2 C1 C5 105.7(3) . .
C2 C1 Si1 126.3(2) . .
C5 C1 Si1 127.8(2) . .
C2 C1 Zr1 73.34(17) . .
C5 C1 Zr1 72.78(16) . .
Si1 C1 Zr1 122.79(12) . .
C5 C4 C3 108.2(3) . .
C5 C4 Zr1 72.99(17) . .
C3 C4 Zr1 74.12(18) . .
C3 C2 C1 108.9(3) . .
C3 C2 Zr1 74.20(19) . .
C1 C2 Zr1 73.53(17) . .
C4 C5 C1 109.3(3) . .
C4 C5 Zr1 74.46(19) . .
C1 C5 Zr1 74.02(16) . .
C4 C3 C2 107.9(3) . .
C4 C3 Zr1 73.4(2) . .
C2 C3 Zr1 73.14(18) . .

loop_
_geom_bond_atom_site_label_1
_geom_bond_atom_site_label_2
_geom_bond_distance
_geom_bond_site_symmetry_2
Zr1 Cl1 2.3999(8) .
Zr1 Cl2 2.4124(8) .
Zr1 C5 2.483(3) .
Zr1 C2 2.496(3) .
Zr1 C1 2.499(3) .
Zr1 C4 2.501(3) .
Zr1 C3 2.510(3) .
Zr1 Cl3 2.6112(8) 3_556
Zr1 Cl3 2.6146(7) .
Cl3 Zr1 2.6113(8) 3_556
Si1 C7 1.841(4) .
Si1 C6 1.845(4) .
Si1 C1 1.875(3) .
C1 C2 1.424(4) .
C1 C5 1.423(4) .
C4 C5 1.397(5) .
C4 C3 1.400(6) .
C2 C3 1.408(5) .
